data_1525427
loop_
_publ_author_name
'Vedrine, A.'
'Trottier, D.'
'Cousseins, J.C.'
'Chevalier, R.'

_publ_section_title
;
 Crystal structure of Li2 Ca U F8
;
_journal_name_full 'Materials Research Bulletin'
_journal_page_first 583
_journal_page_last 587
_journal_volume 14
_journal_year 1979
_chemical_formula_sum 'Ca F8 Li2 U'
_chemical_name_systematic 'Li2 Ca U F8'
_space_group_IT_number 119
_symmetry_space_group_name_Hall 'I -4 -2'
_symmetry_space_group_name_H-M 'I -4 m 2'
_cell_angle_alpha 90
_cell_angle_beta 90
_cell_angle_gamma 90
_cell_formula_units_Z 2
_cell_length_a 5.229
_cell_length_b 5.229
_cell_length_c 11.013
_cell_volume 301.122
_citation_journal_id_ASTM MRBUAC
_cod_data_source_file Vedrine_MRBUAC_1979_380.cif
_cod_data_source_block Ca1F8Li2U1
_cod_original_cell_volume 301.1223
_cod_original_formula_sum 'Ca1 F8 Li2 U1'
_cod_database_code 1525427

loop_
_symmetry_equiv_pos_as_xyz
x,y,z
y,-x,-z
-x,-y,z
-y,x,-z
-x,y,z
y,x,-z
x,-y,z
-y,-x,-z
x+1/2,y+1/2,z+1/2
y+1/2,-x+1/2,-z+1/2
-x+1/2,-y+1/2,z+1/2
-y+1/2,x+1/2,-z+1/2
-x+1/2,y+1/2,z+1/2
y+1/2,x+1/2,-z+1/2
x+1/2,-y+1/2,z+1/2
-y+1/2,-x+1/2,-z+1/2

loop_
_atom_site_label
_atom_site_type_symbol
_atom_site_fract_x
_atom_site_fract_y
_atom_site_fract_z
_atom_site_occupancy
_atom_site_U_iso_or_equiv
F2 F-1 0.2197 0.1636 0.8272 0.5 0.0
F1 F-1 0.2754 0.1546 0.8301 0.5 0.0
Ca1 Ca+2 0 0 0.5 1 0.0
Li1 Li+1 0 0 0 1 0.0
U1 U+4 0 0.5 0.75 1 0.0
Li2 Li+1 0 0.5 0.25 1 0.0
